data_4502762
loop_
_publ_author_name
'Kennedy, Stuart'
'Beavers, Christine M.'
'Teat, Simon J.'
'Dalgarno, Scott J.'

_publ_section_title
;
 Pyridine Directed Assembly of Tetra-O-Alkylp-Carboxylatocalix[4]arenes
;
_journal_issue 2
_journal_name_full 'Crystal Growth &amp; Design'
_journal_page_first 679
_journal_paper_doi 10.1021/cg2008864
_journal_volume 12
_journal_year 2012
_chemical_formula_sum 'C86 H97 N7 O12'
_chemical_formula_weight 1420.71
_chemical_name_common FINSRKRK784PIC
_chemical_name_systematic
;
 ?
;
_space_group_IT_number 2
_symmetry_cell_setting triclinic
_symmetry_space_group_name_Hall '-P 1'
_symmetry_space_group_name_H-M 'P -1'
_atom_sites_solution_hydrogens geom
_atom_sites_solution_primary direct
_atom_sites_solution_secondary difmap
_audit_creation_method SHELXL-97
_cell_angle_alpha 81.538(6)
_cell_angle_beta 89.043(7)
_cell_angle_gamma 80.534(7)
_cell_formula_units_Z 2
_cell_length_a 12.0802(17)
_cell_length_b 15.437(2)
_cell_length_c 21.491(3)
_cell_measurement_temperature 100(2)
_cell_volume 3910.0(9)
_computing_cell_refinement 'SAINT (Bruker, 1998)'
_computing_data_collection 'Apex II'
_computing_data_reduction 'SAINT (Bruker, 1998)'
_computing_molecular_graphics 'XSeed (Barbour, 2001)'
_computing_publication_material 'local program'
_computing_structure_refinement 'SHELXL-97 (Sheldrick, 1997)'
_computing_structure_solution 'SHELXS-97 (Sheldrick, 1990)'
_diffrn_ambient_temperature 100(2)
_diffrn_measured_fraction_theta_full 0.966
_diffrn_measured_fraction_theta_max 0.966
_diffrn_measurement_device_type 'Bruker X8 Apex II CCD Diffractometer'
_diffrn_measurement_method '\f and \w scans'
_diffrn_radiation_monochromator graphite
_diffrn_radiation_source 'fine-focus sealed tube'
_diffrn_radiation_type MoK\a
_diffrn_radiation_wavelength 0.71073
_diffrn_reflns_av_R_equivalents 0.0318
_diffrn_reflns_av_sigmaI/netI 0.0369
_diffrn_reflns_limit_h_max 15
_diffrn_reflns_limit_h_min -14
_diffrn_reflns_limit_k_max 19
_diffrn_reflns_limit_k_min -17
_diffrn_reflns_limit_l_max 26
_diffrn_reflns_limit_l_min -26
_diffrn_reflns_number 54724
_diffrn_reflns_theta_full 26.50
_diffrn_reflns_theta_max 26.50
_diffrn_reflns_theta_min 1.71
_exptl_absorpt_coefficient_mu 0.081
_exptl_absorpt_correction_T_max 0.9762
_exptl_absorpt_correction_T_min 0.9685
_exptl_absorpt_correction_type multi-scan
_exptl_absorpt_process_details Bruker-SADABS
_exptl_crystal_colour Colourless
_exptl_crystal_density_diffrn 1.207
_exptl_crystal_density_method 'not measured'
_exptl_crystal_description Block
_exptl_crystal_F_000 1516
_exptl_crystal_size_max 0.40
_exptl_crystal_size_mid 0.35
_exptl_crystal_size_min 0.30
_refine_diff_density_max 0.299
_refine_diff_density_min -0.282
_refine_diff_density_rms 0.041
_refine_ls_extinction_method none
_refine_ls_goodness_of_fit_ref 1.032
_refine_ls_hydrogen_treatment constr
_refine_ls_matrix_type full
_refine_ls_number_parameters 957
_refine_ls_number_reflns 15655
_refine_ls_number_restraints 0
_refine_ls_restrained_S_all 1.032
_refine_ls_R_factor_all 0.0610
_refine_ls_R_factor_gt 0.0403
_refine_ls_shift/su_max 0.001
_refine_ls_shift/su_mean 0.000
_refine_ls_structure_factor_coef Fsqd
_refine_ls_weighting_details 'calc w=1/[\s^2^(Fo^2^)+(0.0426P)^2^+0.0000P] where P=(Fo^2^+2Fc^2^)/3'
_refine_ls_weighting_scheme calc
_refine_ls_wR_factor_gt 0.0946
_refine_ls_wR_factor_ref 0.1053
_reflns_number_gt 11819
_reflns_number_total 15655
_reflns_threshold_expression >2sigma(I)
_cod_data_source_file cg2008864_si_002.cif
_cod_data_source_block 74Pic
_cod_original_cell_volume 3909.9(9)
_cod_original_sg_symbol_H-M P-1
_cod_database_code 4502762

loop_
_symmetry_equiv_pos_as_xyz
'x, y, z'
'-x, -y, -z'

loop_
_atom_site_label
_atom_site_type_symbol
_atom_site_fract_x
_atom_site_fract_y
_atom_site_fract_z
_atom_site_U_iso_or_equiv
_atom_site_adp_type
_atom_site_occupancy
_atom_site_symmetry_multiplicity
_atom_site_calc_flag
_atom_site_refinement_flags
O1 O 0.12429(8) 0.08300(6) 0.18655(4) 0.0174(2) Uani 1 1 d .
C1 C 0.22449(12) 0.11215(9) 0.27490(6) 0.0162(3) Uani 1 1 d .
O2 O 0.08896(8) 0.29634(6) 0.12594(4) 0.0173(2) Uani 1 1 d .
C2 C 0.22477(12) 0.15591(9) 0.32699(6) 0.0176(3) Uani 1 1 d .
H2 H 0.2902 0.1460 0.3527 0.021 Uiso 1 1 calc R
O3 O 0.30827(8) 0.39434(6) 0.07036(4) 0.0164(2) Uani 1 1 d .
C3 C 0.13073(12) 0.21407(9) 0.34212(6) 0.0182(3) Uani 1 1 d .
O4 O 0.34339(8) 0.18850(7) 0.15930(4) 0.0196(2) Uani 1 1 d .
C4 C 0.03654(12) 0.23139(9) 0.30297(6) 0.0178(3) Uani 1 1 d .
H4 H -0.0267 0.2724 0.3126 0.021 Uiso 1 1 calc R
O5 O 0.21923(9) 0.23359(8) 0.43491(5) 0.0299(3) Uani 1 1 d .
H5 H 0.2126 0.2600 0.4666 0.036 Uiso 1 1 calc R
C5 C 0.03339(11) 0.18982(9) 0.25005(6) 0.0158(3) Uani 1 1 d .
O6 O 0.04590(9) 0.30899(8) 0.41362(5) 0.0292(3) Uani 1 1 d .
C6 C 0.12709(12) 0.12807(9) 0.23770(6) 0.0153(3) Uani 1 1 d .
O7 O -0.38655(9) 0.48507(7) 0.20434(5) 0.0267(2) Uani 1 1 d .
H7 H -0.4421 0.5236 0.2098 0.032 Uiso 1 1 calc R
C7 C -0.06916(12) 0.21458(9) 0.20682(6) 0.0166(3) Uani 1 1 d .
H7A H -0.1363 0.2004 0.2307 0.020 Uiso 1 1 calc R
H7B H -0.0588 0.1789 0.1719 0.020 Uiso 1 1 calc R
O8 O -0.30470(9) 0.60494(7) 0.17720(5) 0.0260(2) Uani 1 1 d .
C8 C -0.08779(11) 0.31296(9) 0.17999(6) 0.0154(3) Uani 1 1 d .
O9 O 0.15659(9) 0.51396(8) 0.33441(5) 0.0300(3) Uani 1 1 d .
C9 C -0.18373(12) 0.37037(9) 0.19416(6) 0.0167(3) Uani 1 1 d .
H9 H -0.2420 0.3467 0.2176 0.020 Uiso 1 1 calc R
O10 O 0.33000(10) 0.44005(8) 0.35648(5) 0.0327(3) Uani 1 1 d .
H10 H 0.3159 0.4561 0.3918 0.039 Uiso 1 1 calc R
C10 C -0.19595(12) 0.46200(9) 0.17457(6) 0.0169(3) Uani 1 1 d .
O11 O 0.75921(9) 0.17702(7) 0.33933(5) 0.0280(3) Uani 1 1 d .
C11 C -0.10743(12) 0.49734(10) 0.14384(6) 0.0176(3) Uani 1 1 d .
H11 H -0.1133 0.5599 0.1333 0.021 Uiso 1 1 calc R
O12 O 0.67882(9) 0.06693(7) 0.39105(5) 0.0256(2) Uani 1 1 d .
H12 H 0.7323 0.0633 0.4163 0.031 Uiso 1 1 calc R
C12 C -0.01095(12) 0.44286(9) 0.12841(6) 0.0163(3) Uani 1 1 d .
C13 C -0.00545(11) 0.35021(9) 0.14351(6) 0.0153(3) Uani 1 1 d .
C14 C 0.09078(12) 0.48046(9) 0.10162(6) 0.0174(3) Uani 1 1 d .
H14A H 0.0723 0.5460 0.0923 0.021 Uiso 1 1 calc R
H14B H 0.1130 0.4574 0.0618 0.021 Uiso 1 1 calc R
C15 C 0.18724(12) 0.45420(9) 0.14874(6) 0.0160(3) Uani 1 1 d .
C16 C 0.17265(12) 0.47033(9) 0.21036(6) 0.0172(3) Uani 1 1 d .
H16 H 0.1025 0.5004 0.2226 0.021 Uiso 1 1 calc R
C17 C 0.25905(12) 0.44326(9) 0.25472(6) 0.0184(3) Uani 1 1 d .
C18 C 0.36046(12) 0.39636(9) 0.23746(6) 0.0180(3) Uani 1 1 d .
H18 H 0.4185 0.3761 0.2680 0.022 Uiso 1 1 calc R
C19 C 0.37801(11) 0.37866(9) 0.17614(6) 0.0160(3) Uani 1 1 d .
C20 C 0.29153(12) 0.40990(9) 0.13212(6) 0.0150(3) Uani 1 1 d .
C21 C 0.48705(12) 0.32299(9) 0.15897(6) 0.0179(3) Uani 1 1 d .
H21A H 0.4836 0.3130 0.1146 0.021 Uiso 1 1 calc R
H21B H 0.5506 0.3547 0.1635 0.021 Uiso 1 1 calc R
C22 C 0.50485(11) 0.23450(9) 0.20206(6) 0.0162(3) Uani 1 1 d .
C23 C 0.58801(12) 0.21614(9) 0.24808(6) 0.0180(3) Uani 1 1 d .
H23 H 0.6422 0.2545 0.2473 0.022 Uiso 1 1 calc R
C24 C 0.59467(12) 0.14319(9) 0.29546(6) 0.0175(3) Uani 1 1 d .
C25 C 0.51226(12) 0.08912(9) 0.29851(6) 0.0177(3) Uani 1 1 d .
H25 H 0.5133 0.0416 0.3321 0.021 Uiso 1 1 calc R
C26 C 0.42826(11) 0.10431(9) 0.25254(6) 0.0165(3) Uani 1 1 d .
C27 C 0.42870(11) 0.17454(9) 0.20321(6) 0.0162(3) Uani 1 1 d .
C28 C 0.33124(12) 0.05259(9) 0.25821(7) 0.0177(3) Uani 1 1 d .
H28A H 0.3482 0.0003 0.2913 0.021 Uiso 1 1 calc R
H28B H 0.3203 0.0312 0.2179 0.021 Uiso 1 1 calc R
C29 C 0.08946(14) -0.00219(10) 0.20385(7) 0.0249(3) Uani 1 1 d .
H29A H 0.0092 0.0059 0.2155 0.030 Uiso 1 1 calc R
H29B H 0.1338 -0.0359 0.2405 0.030 Uiso 1 1 calc R
C30 C 0.10766(15) -0.05267(10) 0.14828(7) 0.0284(4) Uani 1 1 d .
H30A H 0.0903 -0.1132 0.1611 0.034 Uiso 1 1 calc R
H30B H 0.1878 -0.0585 0.1365 0.034 Uiso 1 1 calc R
C31 C 0.03677(16) -0.00908(12) 0.09112(8) 0.0360(4) Uani 1 1 d .
H31A H -0.0428 -0.0025 0.1024 0.054 Uiso 1 1 calc R
H31B H 0.0507 -0.0461 0.0576 0.054 Uiso 1 1 calc R
H31C H 0.0566 0.0495 0.0764 0.054 Uiso 1 1 calc R
C32 C 0.07040(12) 0.24873(10) 0.07501(7) 0.0197(3) Uani 1 1 d .
H32A H -0.0039 0.2296 0.0802 0.024 Uiso 1 1 calc R
H32B H 0.1280 0.1947 0.0772 0.024 Uiso 1 1 calc R
C33 C 0.07497(13) 0.30405(10) 0.01082(7) 0.0241(3) Uani 1 1 d .
H33A H 0.1483 0.3249 0.0058 0.029 Uiso 1 1 calc R
H33B H 0.0153 0.3568 0.0075 0.029 Uiso 1 1 calc R
C34 C 0.05924(15) 0.24977(11) -0.04133(7) 0.0312(4) Uani 1 1 d .
H34A H 0.1174 0.1969 -0.0375 0.047 Uiso 1 1 calc R
H34B H 0.0651 0.2859 -0.0824 0.047 Uiso 1 1 calc R
H34C H -0.0149 0.2316 -0.0376 0.047 Uiso 1 1 calc R
C35 C 0.35103(13) 0.46632(10) 0.03228(6) 0.0201(3) Uani 1 1 d .
H35A H 0.4249 0.4728 0.0487 0.024 Uiso 1 1 calc R
H35B H 0.2988 0.5227 0.0332 0.024 Uiso 1 1 calc R
C36 C 0.36271(13) 0.44534(10) -0.03428(7) 0.0220(3) Uani 1 1 d .
H36A H 0.3842 0.4970 -0.0619 0.026 Uiso 1 1 calc R
H36B H 0.2890 0.4360 -0.0490 0.026 Uiso 1 1 calc R
C37 C 0.44929(14) 0.36360(11) -0.04065(7) 0.0280(4) Uani 1 1 d .
H37A H 0.5223 0.3718 -0.0254 0.042 Uiso 1 1 calc R
H37B H 0.4553 0.3551 -0.0850 0.042 Uiso 1 1 calc R
H37C H 0.4260 0.3113 -0.0157 0.042 Uiso 1 1 calc R
C38 C 0.37656(13) 0.18247(10) 0.09528(6) 0.0206(3) Uani 1 1 d .
H38A H 0.4550 0.1931 0.0899 0.025 Uiso 1 1 calc R
H38B H 0.3283 0.2294 0.0669 0.025 Uiso 1 1 calc R
C39 C 0.36781(14) 0.09288(10) 0.07673(7) 0.0271(4) Uani 1 1 d .
H39A H 0.2921 0.0783 0.0866 0.032 Uiso 1 1 calc R
H39B H 0.4236 0.0463 0.1006 0.032 Uiso 1 1 calc R
C40 C 0.38948(16) 0.09624(12) 0.00631(8) 0.0389(4) Uani 1 1 d .
H40A H 0.3306 0.1393 -0.0172 0.058 Uiso 1 1 calc R
H40B H 0.3891 0.0374 -0.0056 0.058 Uiso 1 1 calc R
H40C H 0.4627 0.1142 -0.0035 0.058 Uiso 1 1 calc R
C41 C 0.12699(12) 0.25780(10) 0.39980(7) 0.0207(3) Uani 1 1 d .
C42 C -0.29976(12) 0.52457(10) 0.18575(6) 0.0188(3) Uani 1 1 d .
C43 C 0.24198(13) 0.46871(10) 0.31886(7) 0.0218(3) Uani 1 1 d .
C44 C 0.68609(12) 0.13062(10) 0.34369(7) 0.0200(3) Uani 1 1 d .
C45 C 0.69992(15) 0.07071(11) 0.11609(8) 0.0355(4) Uani 1 1 d .
H45A H 0.7557 0.0633 0.1499 0.053 Uiso 1 1 calc R
H45B H 0.7075 0.0161 0.0971 0.053 Uiso 1 1 calc R
H45C H 0.6244 0.0833 0.1334 0.053 Uiso 1 1 calc R
C46 C 0.71867(12) 0.14668(10) 0.06678(7) 0.0250(3) Uani 1 1 d .
C47 C 0.72177(15) 0.14078(11) 0.00293(8) 0.0328(4) Uani 1 1 d .
H47 H 0.7122 0.0869 -0.0112 0.039 Uiso 1 1 calc R
C48 C 0.73865(15) 0.21297(12) -0.04018(8) 0.0346(4) Uani 1 1 d .
H48 H 0.7389 0.2069 -0.0835 0.042 Uiso 1 1 calc R
N49 N 0.75469(12) 0.29105(9) -0.02478(6) 0.0305(3) Uani 1 1 d .
C50 C 0.75235(13) 0.29620(11) 0.03675(8) 0.0271(4) Uani 1 1 d .
H50 H 0.7638 0.3505 0.0495 0.033 Uiso 1 1 calc R
C51 C 0.73436(12) 0.22762(10) 0.08328(7) 0.0242(3) Uani 1 1 d .
H51 H 0.7328 0.2359 0.1262 0.029 Uiso 1 1 calc R
C52 C 0.52067(15) 0.81811(12) 0.17548(9) 0.0397(4) Uani 1 1 d .
H52A H 0.4634 0.8299 0.2073 0.060 Uiso 1 1 calc R
H52B H 0.5318 0.7550 0.1710 0.060 Uiso 1 1 calc R
H52C H 0.4961 0.8540 0.1351 0.060 Uiso 1 1 calc R
C53 C 0.62907(14) 0.84172(10) 0.19545(7) 0.0276(4) Uani 1 1 d .
C54 C 0.73079(14) 0.81043(10) 0.16895(7) 0.0284(4) Uani 1 1 d .
H54 H 0.7330 0.7725 0.1377 0.034 Uiso 1 1 calc R
C55 C 0.82830(15) 0.83437(11) 0.18794(8) 0.0322(4) Uani 1 1 d .
H55 H 0.8964 0.8119 0.1688 0.039 Uiso 1 1 calc R
N56 N 0.83369(13) 0.88735(9) 0.23164(7) 0.0338(3) Uani 1 1 d .
C57 C 0.73542(15) 0.91649(11) 0.25737(8) 0.0337(4) Uani 1 1 d .
H57 H 0.7358 0.9537 0.2888 0.040 Uiso 1 1 calc R
C58 C 0.63358(15) 0.89617(11) 0.24129(8) 0.0319(4) Uani 1 1 d .
H58 H 0.5668 0.9192 0.2614 0.038 Uiso 1 1 calc R
C59 C 0.89935(15) 0.59935(13) 0.28452(8) 0.0363(4) Uani 1 1 d .
H59A H 0.8388 0.6206 0.2535 0.054 Uiso 1 1 calc R
H59B H 0.9142 0.5343 0.2909 0.054 Uiso 1 1 calc R
H59C H 0.9674 0.6222 0.2692 0.054 Uiso 1 1 calc R
C60 C 0.86494(13) 0.63168(11) 0.34588(7) 0.0258(3) Uani 1 1 d .
C61 C 0.77587(14) 0.69979(11) 0.34911(7) 0.0281(4) Uani 1 1 d .
H61 H 0.7332 0.7258 0.3124 0.034 Uiso 1 1 calc R
C62 C 0.74907(14) 0.73004(11) 0.40573(7) 0.0293(4) Uani 1 1 d .
H62 H 0.6877 0.7769 0.4068 0.035 Uiso 1 1 calc R
N63 N 0.80600(11) 0.69606(9) 0.45928(6) 0.0270(3) Uani 1 1 d .
C64 C 0.89108(13) 0.62888(11) 0.45655(7) 0.0272(4) Uani 1 1 d .
H64 H 0.9316 0.6034 0.4941 0.033 Uiso 1 1 calc R
C65 C 0.92258(14) 0.59508(11) 0.40177(7) 0.0278(4) Uani 1 1 d .
H65 H 0.9831 0.5472 0.4021 0.033 Uiso 1 1 calc R
C66 C 1.05618(14) 0.08752(13) 0.62455(8) 0.0362(4) Uani 1 1 d .
H66A H 1.0350 0.0572 0.6652 0.054 Uiso 1 1 calc R
H66B H 1.0597 0.1496 0.6280 0.054 Uiso 1 1 calc R
H66C H 1.1298 0.0581 0.6123 0.054 Uiso 1 1 calc R
C67 C 0.97010(13) 0.08382(11) 0.57555(7) 0.0262(3) Uani 1 1 d .
C68 C 0.90378(15) 0.01806(11) 0.58174(8) 0.0324(4) Uani 1 1 d .
H68 H 0.9091 -0.0247 0.6186 0.039 Uiso 1 1 calc R
C69 C 0.82983(15) 0.01485(12) 0.53405(8) 0.0332(4) Uani 1 1 d .
H69 H 0.7850 -0.0308 0.5393 0.040 Uiso 1 1 calc R
N70 N 0.81829(11) 0.07285(9) 0.48094(6) 0.0266(3) Uani 1 1 d .
C71 C 0.88101(14) 0.13744(11) 0.47501(7) 0.0291(4) Uani 1 1 d .
H71 H 0.8735 0.1797 0.4378 0.035 Uiso 1 1 calc R
C72 C 0.95630(14) 0.14526(12) 0.52085(7) 0.0303(4) Uani 1 1 d .
H72 H 0.9986 0.1925 0.5150 0.036 Uiso 1 1 calc R
C73 C 0.13719(16) 0.74630(13) 0.29768(9) 0.0423(5) Uani 1 1 d .
H73A H 0.1004 0.7030 0.3249 0.063 Uiso 1 1 calc R
H73B H 0.0854 0.7773 0.2639 0.063 Uiso 1 1 calc R
H73C H 0.1585 0.7894 0.3225 0.063 Uiso 1 1 calc R
C74 C 0.24079(14) 0.69877(11) 0.26941(8) 0.0299(4) Uani 1 1 d .
C75 C 0.24289(13) 0.67942(10) 0.20850(8) 0.0278(4) Uani 1 1 d .
H75 H 0.1788 0.6992 0.1820 0.033 Uiso 1 1 calc R
C76 C 0.33796(13) 0.63143(10) 0.18616(8) 0.0259(3) Uani 1 1 d .
H76 H 0.3371 0.6187 0.1443 0.031 Uiso 1 1 calc R
N77 N 0.43104(11) 0.60210(9) 0.22060(6) 0.0283(3) Uani 1 1 d .
C78 C 0.42929(15) 0.62217(12) 0.27883(8) 0.0382(4) Uani 1 1 d .
H78 H 0.4952 0.6030 0.3039 0.046 Uiso 1 1 calc R
C79 C 0.33779(16) 0.66899(12) 0.30473(8) 0.0389(4) Uani 1 1 d .
H79 H 0.3412 0.6808 0.3467 0.047 Uiso 1 1 calc R
C80 C 0.23605(19) 0.60299(14) 0.64183(8) 0.0486(5) Uani 1 1 d .
H80A H 0.2921 0.5720 0.6733 0.073 Uiso 1 1 calc R
H80B H 0.1612 0.5926 0.6560 0.073 Uiso 1 1 calc R
H80C H 0.2385 0.6668 0.6362 0.073 Uiso 1 1 calc R
C81 C 0.26105(15) 0.56854(11) 0.58023(7) 0.0312(4) Uani 1 1 d .
C82 C 0.19451(14) 0.60272(11) 0.52731(8) 0.0292(4) Uani 1 1 d .
H82 H 0.1331 0.6493 0.5293 0.035 Uiso 1 1 calc R
C83 C 0.21836(14) 0.56845(11) 0.47198(7) 0.0283(4) Uani 1 1 d .
H83 H 0.1724 0.5930 0.4362 0.034 Uiso 1 1 calc R
N84 N 0.30276(11) 0.50246(9) 0.46602(6) 0.0288(3) Uani 1 1 d .
C85 C 0.36585(16) 0.46990(13) 0.51678(8) 0.0393(5) Uani 1 1 d .
H85 H 0.4262 0.4228 0.5137 0.047 Uiso 1 1 calc R
C86 C 0.34832(17) 0.50086(13) 0.57359(8) 0.0429(5) Uani 1 1 d .
H86 H 0.3965 0.4755 0.6083 0.051 Uiso 1 1 calc R
C87 C 0.48604(18) 0.72028(12) 0.57262(8) 0.0433(5) Uani 1 1 d .
H87A H 0.4278 0.7393 0.6023 0.065 Uiso 1 1 calc R
H87B H 0.5602 0.7188 0.5909 0.065 Uiso 1 1 calc R
H87C H 0.4789 0.6609 0.5639 0.065 Uiso 1 1 calc R
C88 C 0.47255(14) 0.78424(11) 0.51266(7) 0.0280(4) Uani 1 1 d .
C89 C 0.40450(17) 0.77445(12) 0.46375(9) 0.0424(5) Uani 1 1 d .
H89 H 0.3645 0.7259 0.4675 0.051 Uiso 1 1 calc R
C90 C 0.3951(2) 0.83572(14) 0.40939(10) 0.0531(6) Uani 1 1 d .
H90 H 0.3473 0.8274 0.3768 0.064 Uiso 1 1 calc R
N91 N 0.44819(14) 0.90548(10) 0.39954(7) 0.0430(4) Uani 1 1 d .
C92 C 0.51348(15) 0.91458(12) 0.44683(8) 0.0336(4) Uani 1 1 d .
H92 H 0.5529 0.9636 0.4416 0.040 Uiso 1 1 calc R
C93 C 0.52736(14) 0.85721(11) 0.50287(8) 0.0299(4) Uani 1 1 d .
H93 H 0.5747 0.8678 0.5348 0.036 Uiso 1 1 calc R

loop_
_atom_site_aniso_label
_atom_site_aniso_U_11
_atom_site_aniso_U_22
_atom_site_aniso_U_33
_atom_site_aniso_U_23
_atom_site_aniso_U_13
_atom_site_aniso_U_12
O1 0.0207(5) 0.0156(5) 0.0173(5) -0.0039(4) -0.0010(4) -0.0053(4)
C1 0.0164(7) 0.0147(7) 0.0176(7) 0.0003(5) 0.0006(5) -0.0052(6)
O2 0.0141(5) 0.0198(5) 0.0180(5) -0.0053(4) -0.0002(4) -0.0002(4)
C2 0.0168(7) 0.0200(8) 0.0160(7) 0.0003(6) -0.0025(5) -0.0052(6)
O3 0.0181(5) 0.0185(5) 0.0138(5) -0.0025(4) 0.0015(4) -0.0059(4)
C3 0.0202(8) 0.0193(8) 0.0155(7) -0.0013(6) 0.0008(6) -0.0057(6)
O4 0.0153(5) 0.0264(6) 0.0168(5) -0.0019(4) -0.0031(4) -0.0032(4)
C4 0.0178(7) 0.0174(7) 0.0181(7) -0.0026(6) 0.0017(6) -0.0024(6)
O5 0.0251(6) 0.0446(7) 0.0211(5) -0.0175(5) -0.0061(5) 0.0027(5)
C5 0.0154(7) 0.0156(7) 0.0165(7) 0.0004(5) -0.0006(5) -0.0050(6)
O6 0.0253(6) 0.0390(7) 0.0232(6) -0.0140(5) -0.0020(5) 0.0040(5)
C6 0.0182(7) 0.0153(7) 0.0136(6) -0.0018(5) 0.0004(5) -0.0063(6)
O7 0.0165(5) 0.0230(6) 0.0405(6) -0.0076(5) 0.0073(5) -0.0007(4)
C7 0.0148(7) 0.0184(7) 0.0169(7) -0.0030(6) -0.0004(5) -0.0034(6)
O8 0.0214(6) 0.0212(6) 0.0360(6) -0.0084(5) 0.0002(5) -0.0013(4)
C8 0.0155(7) 0.0188(7) 0.0129(6) -0.0040(5) -0.0036(5) -0.0040(6)
O9 0.0262(6) 0.0422(7) 0.0215(6) -0.0128(5) 0.0003(5) 0.0020(5)
C9 0.0142(7) 0.0229(8) 0.0145(7) -0.0046(6) -0.0013(5) -0.0051(6)
O10 0.0347(7) 0.0434(7) 0.0170(5) -0.0119(5) -0.0066(5) 0.0097(5)
C10 0.0166(7) 0.0199(8) 0.0155(7) -0.0067(6) -0.0033(5) -0.0025(6)
O11 0.0219(6) 0.0392(7) 0.0244(6) -0.0005(5) -0.0052(4) -0.0129(5)
C11 0.0184(7) 0.0172(7) 0.0176(7) -0.0036(6) -0.0034(6) -0.0028(6)
O12 0.0235(6) 0.0294(6) 0.0233(5) 0.0021(5) -0.0113(4) -0.0071(5)
C12 0.0158(7) 0.0207(8) 0.0127(7) -0.0020(5) -0.0035(5) -0.0035(6)
C13 0.0130(7) 0.0189(7) 0.0139(7) -0.0051(5) -0.0038(5) 0.0001(6)
C14 0.0176(7) 0.0167(7) 0.0177(7) -0.0013(6) -0.0005(6) -0.0029(6)
C15 0.0165(7) 0.0141(7) 0.0180(7) -0.0005(5) -0.0009(5) -0.0057(6)
C16 0.0158(7) 0.0160(7) 0.0201(7) -0.0030(6) 0.0017(6) -0.0035(6)
C17 0.0215(8) 0.0173(8) 0.0167(7) -0.0025(6) -0.0003(6) -0.0044(6)
C18 0.0191(7) 0.0177(8) 0.0177(7) -0.0017(6) -0.0034(6) -0.0044(6)
C19 0.0162(7) 0.0138(7) 0.0186(7) -0.0014(5) 0.0003(5) -0.0050(6)
C20 0.0180(7) 0.0140(7) 0.0150(7) -0.0032(5) 0.0015(5) -0.0069(6)
C21 0.0157(7) 0.0204(8) 0.0181(7) -0.0029(6) -0.0007(6) -0.0042(6)
C22 0.0149(7) 0.0178(7) 0.0159(7) -0.0046(5) 0.0022(5) -0.0009(6)
C23 0.0143(7) 0.0210(8) 0.0198(7) -0.0063(6) 0.0020(6) -0.0031(6)
C24 0.0157(7) 0.0206(8) 0.0162(7) -0.0067(6) -0.0003(5) 0.0005(6)
C25 0.0187(7) 0.0172(7) 0.0163(7) -0.0030(6) 0.0010(6) -0.0002(6)
C26 0.0139(7) 0.0174(7) 0.0185(7) -0.0068(6) 0.0015(5) 0.0002(6)
C27 0.0125(7) 0.0200(8) 0.0158(7) -0.0057(6) -0.0016(5) 0.0014(6)
C28 0.0175(7) 0.0168(7) 0.0185(7) -0.0025(6) -0.0022(6) -0.0019(6)
C29 0.0329(9) 0.0191(8) 0.0254(8) -0.0034(6) -0.0007(7) -0.0121(7)
C30 0.0360(10) 0.0195(8) 0.0319(9) -0.0086(7) -0.0023(7) -0.0069(7)
C31 0.0452(11) 0.0343(10) 0.0321(9) -0.0129(8) -0.0082(8) -0.0085(8)
C32 0.0193(8) 0.0200(8) 0.0210(7) -0.0080(6) 0.0020(6) -0.0029(6)
C33 0.0261(8) 0.0253(8) 0.0211(8) -0.0052(6) 0.0005(6) -0.0029(7)
C34 0.0355(10) 0.0365(10) 0.0232(8) -0.0108(7) 0.0020(7) -0.0051(8)
C35 0.0220(8) 0.0190(8) 0.0191(7) 0.0005(6) 0.0027(6) -0.0059(6)
C36 0.0206(8) 0.0279(9) 0.0168(7) 0.0001(6) 0.0010(6) -0.0049(6)
C37 0.0281(9) 0.0318(9) 0.0234(8) -0.0043(7) 0.0057(7) -0.0033(7)
C38 0.0215(8) 0.0241(8) 0.0168(7) -0.0032(6) -0.0040(6) -0.0047(6)
C39 0.0265(9) 0.0240(9) 0.0323(9) -0.0082(7) -0.0003(7) -0.0054(7)
C40 0.0455(11) 0.0401(11) 0.0374(10) -0.0213(8) 0.0008(8) -0.0119(9)
C41 0.0203(8) 0.0249(8) 0.0173(7) -0.0028(6) -0.0007(6) -0.0049(6)
C42 0.0188(8) 0.0232(8) 0.0156(7) -0.0062(6) -0.0015(6) -0.0036(6)
C43 0.0237(8) 0.0226(8) 0.0191(7) -0.0036(6) -0.0005(6) -0.0030(6)
C44 0.0173(7) 0.0239(8) 0.0186(7) -0.0063(6) 0.0004(6) 0.0002(6)
C45 0.0365(10) 0.0293(10) 0.0390(10) -0.0016(8) 0.0056(8) -0.0043(8)
C46 0.0168(8) 0.0259(9) 0.0312(8) -0.0040(7) 0.0009(6) -0.0004(6)
C47 0.0374(10) 0.0284(9) 0.0353(9) -0.0128(7) 0.0041(8) -0.0069(8)
C48 0.0416(11) 0.0349(10) 0.0273(9) -0.0087(7) 0.0042(8) -0.0027(8)
N49 0.0294(8) 0.0290(8) 0.0310(8) -0.0022(6) 0.0009(6) -0.0003(6)
C50 0.0221(8) 0.0244(9) 0.0342(9) -0.0054(7) -0.0051(7) -0.0001(7)
C51 0.0186(8) 0.0287(9) 0.0243(8) -0.0057(7) -0.0050(6) 0.0007(6)
C52 0.0366(10) 0.0369(11) 0.0477(11) -0.0098(9) -0.0006(8) -0.0089(8)
C53 0.0357(9) 0.0189(8) 0.0274(8) -0.0001(6) -0.0036(7) -0.0045(7)
C54 0.0397(10) 0.0237(9) 0.0234(8) -0.0060(7) 0.0016(7) -0.0081(7)
C55 0.0374(10) 0.0309(10) 0.0292(9) -0.0067(7) 0.0013(7) -0.0063(8)
N56 0.0406(9) 0.0300(8) 0.0320(8) -0.0069(6) -0.0066(7) -0.0066(7)
C57 0.0454(11) 0.0245(9) 0.0308(9) -0.0105(7) -0.0091(8) 0.0018(8)
C58 0.0381(10) 0.0234(9) 0.0323(9) -0.0070(7) -0.0027(7) 0.0034(7)
C59 0.0370(10) 0.0465(11) 0.0270(9) -0.0175(8) -0.0044(7) 0.0000(8)
C60 0.0277(9) 0.0292(9) 0.0235(8) -0.0094(7) -0.0020(6) -0.0077(7)
C61 0.0319(9) 0.0298(9) 0.0222(8) -0.0037(7) -0.0061(7) -0.0030(7)
C62 0.0313(9) 0.0293(9) 0.0261(8) -0.0071(7) -0.0031(7) 0.0018(7)
N63 0.0288(7) 0.0318(8) 0.0215(7) -0.0079(6) -0.0014(6) -0.0042(6)
C64 0.0278(9) 0.0326(9) 0.0218(8) -0.0058(7) -0.0057(6) -0.0044(7)
C65 0.0261(9) 0.0307(9) 0.0273(8) -0.0101(7) -0.0034(7) -0.0007(7)
C66 0.0281(9) 0.0546(12) 0.0267(9) -0.0077(8) -0.0069(7) -0.0066(8)
C67 0.0207(8) 0.0366(10) 0.0213(8) -0.0064(7) -0.0022(6) -0.0023(7)
C68 0.0365(10) 0.0350(10) 0.0246(8) 0.0042(7) -0.0072(7) -0.0093(8)
C69 0.0354(10) 0.0335(10) 0.0317(9) 0.0008(7) -0.0079(7) -0.0131(8)
N70 0.0252(7) 0.0291(8) 0.0252(7) -0.0029(6) -0.0055(6) -0.0043(6)
C71 0.0287(9) 0.0348(10) 0.0233(8) 0.0007(7) -0.0051(7) -0.0075(7)
C72 0.0290(9) 0.0378(10) 0.0267(8) -0.0035(7) -0.0022(7) -0.0138(7)
C73 0.0386(11) 0.0352(11) 0.0494(11) -0.0054(9) 0.0162(9) 0.0025(8)
C74 0.0303(9) 0.0208(9) 0.0360(9) 0.0006(7) 0.0098(7) -0.0016(7)
C75 0.0228(8) 0.0235(9) 0.0359(9) -0.0001(7) -0.0017(7) -0.0042(7)
C76 0.0271(9) 0.0242(9) 0.0284(8) -0.0047(7) 0.0039(7) -0.0093(7)
N77 0.0233(7) 0.0250(7) 0.0365(8) -0.0054(6) 0.0054(6) -0.0035(6)
C78 0.0302(10) 0.0438(11) 0.0366(10) -0.0050(8) -0.0066(8) 0.0058(8)
C79 0.0440(11) 0.0420(11) 0.0282(9) -0.0080(8) 0.0006(8) 0.0027(9)
C80 0.0656(14) 0.0525(13) 0.0282(10) -0.0164(9) 0.0065(9) -0.0029(10)
C81 0.0401(10) 0.0326(10) 0.0231(8) -0.0095(7) 0.0049(7) -0.0079(8)
C82 0.0280(9) 0.0275(9) 0.0329(9) -0.0088(7) 0.0032(7) -0.0028(7)
C83 0.0280(9) 0.0323(9) 0.0247(8) -0.0046(7) -0.0044(7) -0.0042(7)
N84 0.0296(8) 0.0365(8) 0.0211(7) -0.0094(6) -0.0008(6) -0.0028(6)
C85 0.0401(11) 0.0429(11) 0.0309(9) -0.0138(8) -0.0075(8) 0.0131(8)
C86 0.0524(12) 0.0482(12) 0.0236(9) -0.0103(8) -0.0126(8) 0.0107(9)
C87 0.0616(13) 0.0319(10) 0.0312(10) -0.0017(8) 0.0079(9) 0.0038(9)
C88 0.0284(9) 0.0234(9) 0.0291(8) -0.0035(7) 0.0036(7) 0.0041(7)
C89 0.0510(12) 0.0319(10) 0.0461(11) 0.0002(8) -0.0092(9) -0.0164(9)
C90 0.0695(15) 0.0438(12) 0.0478(12) 0.0047(9) -0.0302(11) -0.0214(11)
N91 0.0565(11) 0.0335(9) 0.0380(9) 0.0050(7) -0.0139(8) -0.0125(8)
C92 0.0348(10) 0.0302(10) 0.0359(10) -0.0020(7) -0.0026(8) -0.0081(8)
C93 0.0260(9) 0.0335(10) 0.0297(9) -0.0077(7) -0.0039(7) -0.0006(7)

loop_
_atom_type_symbol
_atom_type_description
_atom_type_scat_dispersion_real
_atom_type_scat_dispersion_imag
_atom_type_scat_source
C C 0.0033 0.0016 'International Tables Vol C Tables 4.2.6.8 and 6.1.1.4'
H H 0.0000 0.0000 'International Tables Vol C Tables 4.2.6.8 and 6.1.1.4'
N N 0.0061 0.0033 'International Tables Vol C Tables 4.2.6.8 and 6.1.1.4'
O O 0.0106 0.0060 'International Tables Vol C Tables 4.2.6.8 and 6.1.1.4'

loop_
_geom_angle_atom_site_label_1
_geom_angle_atom_site_label_2
_geom_angle_atom_site_label_3
_geom_angle
C6 O1 C29 112.26(10)
C2 C1 C6 118.35(13)
C2 C1 C28 119.30(12)
C6 C1 C28 122.27(12)
C13 O2 C32 114.22(10)
C1 C2 C3 121.08(13)
C20 O3 C35 111.62(10)
C4 C3 C2 119.41(13)
C4 C3 C41 118.65(13)
C2 C3 C41 121.94(13)
C27 O4 C38 116.43(10)
C5 C4 C3 121.24(13)
C4 C5 C6 118.16(12)
C4 C5 C7 119.25(12)
C6 C5 C7 122.57(12)
O1 C6 C1 119.08(12)
O1 C6 C5 119.28(12)
C1 C6 C5 121.63(12)
C5 C7 C8 111.38(11)
C9 C8 C13 117.47(13)
C9 C8 C7 121.47(12)
C13 C8 C7 120.93(12)
C8 C9 C10 121.50(13)
C11 C10 C9 119.19(13)
C11 C10 C42 117.90(13)
C9 C10 C42 122.91(13)
C12 C11 C10 121.17(13)
C11 C12 C13 118.23(13)
C11 C12 C14 121.65(13)
C13 C12 C14 119.88(12)
O2 C13 C8 120.03(12)
O2 C13 C12 117.93(12)
C8 C13 C12 121.81(12)
C12 C14 C15 109.64(11)
C16 C15 C20 118.03(13)
C16 C15 C14 120.68(12)
C20 C15 C14 121.23(12)
C15 C16 C17 121.26(13)
C18 C17 C16 119.43(13)
C18 C17 C43 121.52(13)
C16 C17 C43 119.00(13)
C19 C18 C17 120.89(13)
C18 C19 C20 118.32(13)
C18 C19 C21 120.14(12)
C20 C19 C21 121.49(12)
O3 C20 C19 119.15(12)
O3 C20 C15 118.86(12)
C19 C20 C15 121.96(12)
C22 C21 C19 109.34(11)
C23 C22 C27 117.42(13)
C23 C22 C21 120.35(12)
C27 C22 C21 121.57(12)
C22 C23 C24 122.13(13)
C25 C24 C23 119.10(13)
C25 C24 C44 122.91(13)
C23 C24 C44 117.84(13)
C24 C25 C26 120.54(13)
C25 C26 C27 118.71(13)
C25 C26 C28 121.54(13)
C27 C26 C28 119.48(12)
O4 C27 C26 117.10(12)
O4 C27 C22 120.84(12)
C26 C27 C22 121.68(12)
C26 C28 C1 109.64(11)
O1 C29 C30 108.52(12)
C29 C30 C31 113.75(13)
O2 C32 C33 112.74(12)
C32 C33 C34 110.69(13)
O3 C35 C36 107.98(11)
C35 C36 C37 113.40(12)
O4 C38 C39 112.41(12)
C38 C39 C40 108.91(13)
O6 C41 O5 123.64(13)
O6 C41 C3 122.87(13)
O5 C41 C3 113.47(12)
O8 C42 O7 123.15(13)
O8 C42 C10 122.83(13)
O7 C42 C10 114.00(12)
O9 C43 O10 123.32(13)
O9 C43 C17 123.19(13)
O10 C43 C17 113.44(12)
O11 C44 O12 123.76(13)
O11 C44 C24 121.97(14)
O12 C44 C24 114.25(13)
C47 C46 C51 116.12(15)
C47 C46 C45 122.81(15)
C51 C46 C45 121.07(14)
C48 C47 C46 120.17(15)
N49 C48 C47 124.21(16)
C50 N49 C48 115.39(14)
N49 C50 C51 124.38(15)
C50 C51 C46 119.72(14)
C54 C53 C58 116.22(16)
C54 C53 C52 121.63(15)
C58 C53 C52 122.14(16)
C55 C54 C53 119.97(15)
N56 C55 C54 124.40(16)
C57 N56 C55 115.23(15)
N56 C57 C58 124.46(15)
C57 C58 C53 119.71(16)
C61 C60 C65 117.13(14)
C61 C60 C59 121.48(14)
C65 C60 C59 121.38(15)
C62 C61 C60 120.01(15)
N63 C62 C61 122.87(15)
C64 N63 C62 117.26(13)
N63 C64 C65 123.13(15)
C64 C65 C60 119.57(15)
C68 C67 C72 116.97(14)
C68 C67 C66 121.88(15)
C72 C67 C66 121.12(16)
C69 C68 C67 119.76(15)
N70 C69 C68 123.21(16)
C69 N70 C71 117.37(14)
N70 C71 C72 122.71(15)
C71 C72 C67 119.95(16)
C79 C74 C75 116.60(15)
C79 C74 C73 120.85(16)
C75 C74 C73 122.50(16)
C76 C75 C74 120.10(15)
N77 C76 C75 123.10(15)
C78 N77 C76 116.58(14)
N77 C78 C79 123.87(16)
C78 C79 C74 119.73(16)
C86 C81 C82 116.71(14)
C86 C81 C80 122.31(16)
C82 C81 C80 120.96(16)
C83 C82 C81 119.49(15)
N84 C83 C82 123.44(15)
C85 N84 C83 116.81(13)
N84 C85 C86 123.38(16)
C85 C86 C81 120.17(16)
C89 C88 C93 115.94(15)
C89 C88 C87 122.24(17)
C93 C88 C87 121.82(16)
C90 C89 C88 119.74(17)
N91 C90 C89 124.57(18)
C90 N91 C92 115.40(16)
N91 C92 C93 124.07(17)
C92 C93 C88 120.28(16)

loop_
_geom_bond_atom_site_label_1
_geom_bond_atom_site_label_2
_geom_bond_distance
O1 C6 1.3884(16)
O1 C29 1.4414(17)
C1 C2 1.3902(19)
C1 C6 1.4008(19)
C1 C28 1.5260(19)
O2 C13 1.3788(16)
O2 C32 1.4447(16)
C2 C3 1.393(2)
O3 C20 1.3890(16)
O3 C35 1.4416(17)
C3 C4 1.393(2)
C3 C41 1.4929(19)
O4 C27 1.3778(16)
O4 C38 1.4385(17)
C4 C5 1.3897(19)
O5 C41 1.3262(18)
C5 C6 1.4035(19)
C5 C7 1.5239(19)
O6 C41 1.2153(18)
O7 C42 1.3249(18)
C7 C8 1.524(2)
O8 C42 1.2187(18)
C8 C9 1.3968(19)
C8 C13 1.4014(19)
O9 C43 1.2182(18)
C9 C10 1.399(2)
O10 C43 1.3225(18)
C10 C11 1.393(2)
C10 C42 1.491(2)
O11 C44 1.2196(18)
C11 C12 1.386(2)
O12 C44 1.3195(18)
C12 C13 1.410(2)
C12 C14 1.5137(19)
C14 C15 1.5201(19)
C15 C16 1.3864(19)
C15 C20 1.3986(19)
C16 C17 1.395(2)
C17 C18 1.391(2)
C17 C43 1.4899(19)
C18 C19 1.3907(19)
C19 C20 1.3971(19)
C19 C21 1.5213(19)
C21 C22 1.519(2)
C22 C23 1.3873(19)
C22 C27 1.406(2)
C23 C24 1.395(2)
C24 C25 1.395(2)
C24 C44 1.497(2)
C25 C26 1.3955(19)
C26 C27 1.401(2)
C26 C28 1.5167(19)
C29 C30 1.513(2)
C30 C31 1.516(2)
C32 C33 1.517(2)
C33 C34 1.526(2)
C35 C36 1.5117(19)
C36 C37 1.522(2)
C38 C39 1.515(2)
C39 C40 1.526(2)
C45 C46 1.504(2)
C46 C47 1.388(2)
C46 C51 1.390(2)
C47 C48 1.381(2)
C48 N49 1.340(2)
N49 C50 1.336(2)
C50 C51 1.387(2)
C52 C53 1.501(2)
C53 C54 1.389(2)
C53 C58 1.393(2)
C54 C55 1.376(2)
C55 N56 1.342(2)
N56 C57 1.339(2)
C57 C58 1.380(3)
C59 C60 1.506(2)
C60 C61 1.384(2)
C60 C65 1.395(2)
C61 C62 1.381(2)
C62 N63 1.343(2)
N63 C64 1.342(2)
C64 C65 1.380(2)
C66 C67 1.506(2)
C67 C68 1.384(2)
C67 C72 1.391(2)
C68 C69 1.382(2)
C69 N70 1.337(2)
N70 C71 1.339(2)
C71 C72 1.383(2)
C73 C74 1.509(2)
C74 C79 1.382(2)
C74 C75 1.384(2)
C75 C76 1.380(2)
C76 N77 1.334(2)
N77 C78 1.332(2)
C78 C79 1.374(2)
C80 C81 1.506(2)
C81 C86 1.378(2)
C81 C82 1.390(2)
C82 C83 1.379(2)
C83 N84 1.336(2)
N84 C85 1.328(2)
C85 C86 1.376(2)
C87 C88 1.497(2)
C88 C89 1.386(2)
C88 C93 1.387(2)
C89 C90 1.384(3)
C90 N91 1.331(3)
N91 C92 1.334(2)
C92 C93 1.381(2)
